data_2225228
loop_
_publ_author_name
'Wardell, James L.'
'Wardell, Solange M. S. V.'
'Tiekink, Edward R. T.'

_publ_section_title 4-(3,3-Dimethylperhydro-1,3-oxazolo[3,4-<i>a</i>]pyridin-1-yl)-2,8-bis(trifluoromethyl)quinoline
_journal_coeditor_code EZ2202
_journal_issue 3
_journal_name_full 'Acta Crystallographica Section E'
_journal_page_first o700
_journal_page_last o701
_journal_paper_doi 10.1107/S1600536810006562
_journal_volume 66
_journal_year 2010
_chemical_formula_iupac 'C20 H20 F6 N2 O'
_chemical_formula_moiety 'C20 H20 F6 N2 O'
_chemical_formula_sum 'C20 H20 F6 N2 O'
_chemical_formula_weight 418.38
_chemical_name_systematic
;
4-(3,3-Dimethylperhydro-1,3-oxazolo[3,4-<i>a</i>]pyridin-1-yl)-2,8-
bis(trifluoromethyl)quinoline
;
_space_group_IT_number 2
_symmetry_cell_setting triclinic
_symmetry_space_group_name_Hall '-P 1'
_symmetry_space_group_name_H-M 'P -1'
_atom_sites_solution_hydrogens geom
_atom_sites_solution_primary direct
_atom_sites_solution_secondary difmap
_audit_creation_method SHELXL-97
_cell_angle_alpha 87.912(2)
_cell_angle_beta 86.666(2)
_cell_angle_gamma 78.804(2)
_cell_formula_units_Z 2
_cell_length_a 8.4192(3)
_cell_length_b 9.1833(4)
_cell_length_c 12.4424(4)
_cell_measurement_reflns_used 12184
_cell_measurement_temperature 120(2)
_cell_measurement_theta_max 27.5
_cell_measurement_theta_min 2.9
_cell_volume 941.78(6)
_computing_cell_refinement 'DENZO (Otwinowski & Minor, 1997) and COLLECT (Hooft, 1998)'
_computing_data_collection 'COLLECT (Hooft, 1998)'
_computing_data_reduction 'DENZO (Otwinowski & Minor, 1997) and COLLECT (Hooft, 1998)'
_computing_molecular_graphics 'ORTEP-3 (Farrugia, 1997) and DIAMOND (Brandenburg, 2006)'
_computing_publication_material 'publCIF (Westrip, 2010)'
_computing_structure_refinement 'SHELXL97 (Sheldrick, 2008)'
_computing_structure_solution 'SHELXS97 (Sheldrick, 2008)'
_diffrn_ambient_temperature 120(2)
_diffrn_detector_area_resol_mean 9.091
_diffrn_measured_fraction_theta_full 0.996
_diffrn_measured_fraction_theta_max 0.996
_diffrn_measurement_device_type 'Nonius KappaCCD area-detector'
_diffrn_measurement_method '\f and \w scans'
_diffrn_radiation_monochromator '10 cm confocal mirrors'
_diffrn_radiation_source 'Enraf Nonius FR591 rotating anode'
_diffrn_radiation_type MoK\a
_diffrn_radiation_wavelength 0.71073
_diffrn_reflns_av_R_equivalents 0.045
_diffrn_reflns_av_sigmaI/netI 0.042
_diffrn_reflns_limit_h_max 10
_diffrn_reflns_limit_h_min -10
_diffrn_reflns_limit_k_max 11
_diffrn_reflns_limit_k_min -11
_diffrn_reflns_limit_l_max 16
_diffrn_reflns_limit_l_min -16
_diffrn_reflns_number 16907
_diffrn_reflns_theta_full 27.4
_diffrn_reflns_theta_max 27.4
_diffrn_reflns_theta_min 3.0
_diffrn_standards_decay_% 0
_diffrn_standards_number 0
_exptl_absorpt_coefficient_mu 0.132
_exptl_absorpt_correction_T_max 0.746
_exptl_absorpt_correction_T_min 0.643
_exptl_absorpt_correction_type multi-scan
_exptl_absorpt_process_details '(SADABS; Sheldrick, 2007)'
_exptl_crystal_colour colourless
_exptl_crystal_density_diffrn 1.475
_exptl_crystal_density_method 'not measured'
_exptl_crystal_description block
_exptl_crystal_F_000 432
_exptl_crystal_size_max 0.65
_exptl_crystal_size_mid 0.30
_exptl_crystal_size_min 0.25
_refine_diff_density_max 0.30
_refine_diff_density_min -0.36
_refine_ls_extinction_method none
_refine_ls_goodness_of_fit_ref 1.06
_refine_ls_hydrogen_treatment constr
_refine_ls_matrix_type full
_refine_ls_number_parameters 264
_refine_ls_number_reflns 4275
_refine_ls_number_restraints 0
_refine_ls_restrained_S_all 1.06
_refine_ls_R_factor_all 0.071
_refine_ls_R_factor_gt 0.047
_refine_ls_shift/su_max 0.001
_refine_ls_shift/su_max_lt 0.001
_refine_ls_shift/su_mean 0.000
_refine_ls_structure_factor_coef Fsqd
_refine_ls_weighting_details 'calc w=1/[\s^2^(Fo^2^)+(0.0739P)^2^+0.249P] where P=(Fo^2^+2Fc^2^)/3'
_refine_ls_weighting_scheme calc
_refine_ls_wR_factor_gt 0.126
_refine_ls_wR_factor_ref 0.141
_reflns_number_gt 3107
_reflns_number_total 4275
_reflns_threshold_expression I>2\s(I)
_cod_data_source_file ez2202.cif
_cod_data_source_block I
_cod_database_code 2225228
_cod_database_fobs_code 2225228

loop_
_symmetry_equiv_pos_as_xyz
'x, y, z'
'-x, -y, -z'

loop_
_atom_site_type_symbol
_atom_site_label
_atom_site_fract_x
_atom_site_fract_y
_atom_site_fract_z
_atom_site_U_iso_or_equiv
_atom_site_adp_type
_atom_site_calc_flag
_atom_site_refinement_flags
_atom_site_occupancy
_atom_site_disorder_assembly
_atom_site_disorder_group
F F1 0.24470(15) 0.13631(13) 0.70186(12) 0.0465(4) Uani d . 1 . .
F F2 0.48941(14) 0.02882(12) 0.72734(10) 0.0376(3) Uani d . 1 . .
F F3 0.31274(17) 0.05404(14) 0.85902(11) 0.0489(4) Uani d . 1 . .
F F4 1.00086(13) 0.26530(14) 0.94688(10) 0.0398(3) Uani d . 1 . .
F F5 0.90320(13) 0.18513(14) 0.80980(9) 0.0369(3) Uani d . 1 . .
F F6 0.80523(14) 0.14596(13) 0.96979(9) 0.0357(3) Uani d . 1 . .
O O1 0.04978(14) 0.65337(14) 0.77211(9) 0.0225(3) Uani d . 1 . .
N N1 0.54732(17) 0.26383(16) 0.83292(11) 0.0209(3) Uani d . 1 . .
N N2 0.13591(17) 0.69425(16) 0.59985(11) 0.0208(3) Uani d . 1 . .
C C1 0.4030(2) 0.27072(19) 0.79573(13) 0.0205(4) Uani d . 1 . .
C C2 0.2882(2) 0.40134(19) 0.77803(13) 0.0208(4) Uani d . 1 . .
H H2 0.1866 0.3973 0.7501 0.025 Uiso calc R 1 . .
C C3 0.3263(2) 0.53470(19) 0.80200(13) 0.0190(4) Uani d . 1 . .
C C4 0.4797(2) 0.53404(19) 0.84578(13) 0.0183(4) Uani d . 1 . .
C C5 0.5296(2) 0.6653(2) 0.87684(13) 0.0221(4) Uani d . 1 . .
H H5 0.4579 0.7585 0.8709 0.027 Uiso calc R 1 . .
C C6 0.6799(2) 0.6584(2) 0.91518(14) 0.0248(4) Uani d . 1 . .
H H6 0.7114 0.7467 0.9360 0.030 Uiso calc R 1 . .
C C7 0.7882(2) 0.5216(2) 0.92398(14) 0.0258(4) Uani d . 1 . .
H H7 0.8934 0.5188 0.9488 0.031 Uiso calc R 1 . .
C C8 0.7437(2) 0.3925(2) 0.89724(13) 0.0222(4) Uani d . 1 . .
C C9 0.5868(2) 0.3955(2) 0.85806(13) 0.0195(4) Uani d . 1 . .
C C10 0.3631(2) 0.1221(2) 0.77122(16) 0.0273(4) Uani d . 1 . .
C C11 0.8617(2) 0.2472(2) 0.90593(15) 0.0280(4) Uani d . 1 . .
C C12 0.2119(2) 0.67903(19) 0.77676(14) 0.0200(4) Uani d . 1 . .
H H12 0.2150 0.7518 0.8341 0.024 Uiso calc R 1 . .
C C13 -0.0137(2) 0.7020(2) 0.66828(14) 0.0225(4) Uani d . 1 . .
C C14 -0.1190(2) 0.8573(2) 0.67829(16) 0.0313(5) Uani d . 1 . .
H H14A -0.2044 0.8555 0.7351 0.047 Uiso calc R 1 . .
H H14B -0.1685 0.8881 0.6097 0.047 Uiso calc R 1 . .
H H14C -0.0516 0.9277 0.6966 0.047 Uiso calc R 1 . .
C C15 -0.1106(2) 0.5903(2) 0.63459(16) 0.0301(4) Uani d . 1 . .
H H15A -0.0419 0.4911 0.6343 0.045 Uiso calc R 1 . .
H H15B -0.1486 0.6169 0.5622 0.045 Uiso calc R 1 . .
H H15C -0.2040 0.5908 0.6854 0.045 Uiso calc R 1 . .
C C16 0.2497(2) 0.7487(2) 0.66532(13) 0.0211(4) Uani d . 1 . .
H H16 0.2174 0.8591 0.6692 0.025 Uiso calc R 1 . .
C C17 0.4194(2) 0.7103(2) 0.61295(14) 0.0248(4) Uani d . 1 . .
H H17A 0.4541 0.6012 0.6094 0.030 Uiso calc R 1 . .
H H17B 0.4965 0.7488 0.6563 0.030 Uiso calc R 1 . .
C C18 0.4196(2) 0.7800(2) 0.49901(15) 0.0290(4) Uani d . 1 . .
H H18A 0.4013 0.8895 0.5037 0.035 Uiso calc R 1 . .
H H18B 0.5269 0.7463 0.4617 0.035 Uiso calc R 1 . .
C C19 0.2881(2) 0.7372(2) 0.43406(15) 0.0289(4) Uani d . 1 . .
H H19A 0.2825 0.7929 0.3643 0.035 Uiso calc R 1 . .
H H19B 0.3165 0.6299 0.4189 0.035 Uiso calc R 1 . .
C C20 0.1239(2) 0.7705(2) 0.49433(14) 0.0251(4) Uani d . 1 . .
H H20A 0.0896 0.8789 0.5035 0.030 Uiso calc R 1 . .
H H20B 0.0420 0.7359 0.4529 0.030 Uiso calc R 1 . .

loop_
_atom_site_aniso_label
_atom_site_aniso_U_11
_atom_site_aniso_U_22
_atom_site_aniso_U_33
_atom_site_aniso_U_12
_atom_site_aniso_U_13
_atom_site_aniso_U_23
F1 0.0385(7) 0.0273(7) 0.0775(10) -0.0082(5) -0.0226(7) -0.0122(6)
F2 0.0292(6) 0.0254(6) 0.0579(8) -0.0043(5) 0.0073(5) -0.0162(6)
F3 0.0677(9) 0.0281(7) 0.0531(8) -0.0219(6) 0.0212(7) -0.0005(6)
F4 0.0252(6) 0.0483(8) 0.0446(7) 0.0006(5) -0.0134(5) -0.0066(6)
F5 0.0292(6) 0.0482(8) 0.0290(6) 0.0045(5) 0.0007(5) -0.0115(5)
F6 0.0369(7) 0.0323(7) 0.0348(6) -0.0004(5) -0.0030(5) 0.0063(5)
O1 0.0172(6) 0.0279(7) 0.0225(6) -0.0056(5) 0.0007(5) 0.0008(5)
N1 0.0202(7) 0.0227(8) 0.0199(7) -0.0050(6) 0.0032(6) -0.0019(6)
N2 0.0192(7) 0.0215(8) 0.0218(7) -0.0043(6) -0.0002(6) -0.0016(6)
C1 0.0232(9) 0.0188(9) 0.0199(8) -0.0063(7) 0.0041(7) -0.0024(7)
C2 0.0189(8) 0.0233(9) 0.0213(9) -0.0065(7) 0.0010(7) -0.0026(7)
C3 0.0192(8) 0.0228(9) 0.0158(8) -0.0065(7) 0.0025(6) -0.0026(7)
C4 0.0200(8) 0.0214(9) 0.0142(8) -0.0068(7) 0.0026(6) -0.0007(7)
C5 0.0256(9) 0.0227(9) 0.0192(8) -0.0084(7) 0.0014(7) 0.0001(7)
C6 0.0287(10) 0.0292(10) 0.0199(9) -0.0138(8) -0.0012(7) -0.0020(7)
C7 0.0212(9) 0.0377(11) 0.0208(9) -0.0109(8) -0.0023(7) -0.0008(8)
C8 0.0189(8) 0.0319(10) 0.0154(8) -0.0048(7) 0.0011(6) 0.0002(7)
C9 0.0211(8) 0.0247(9) 0.0138(8) -0.0080(7) 0.0023(6) 0.0004(7)
C10 0.0231(9) 0.0216(9) 0.0373(11) -0.0057(7) 0.0032(8) -0.0038(8)
C11 0.0220(9) 0.0368(11) 0.0244(10) -0.0030(8) -0.0026(7) -0.0046(8)
C12 0.0186(8) 0.0210(9) 0.0213(9) -0.0056(7) -0.0002(6) -0.0032(7)
C13 0.0208(9) 0.0229(9) 0.0230(9) -0.0021(7) -0.0011(7) -0.0013(7)
C14 0.0270(10) 0.0282(11) 0.0354(11) 0.0014(8) 0.0035(8) 0.0004(8)
C15 0.0240(10) 0.0369(11) 0.0315(10) -0.0111(8) -0.0004(8) -0.0041(9)
C16 0.0230(9) 0.0202(9) 0.0214(9) -0.0075(7) -0.0008(7) -0.0018(7)
C17 0.0216(9) 0.0297(10) 0.0242(9) -0.0085(8) 0.0005(7) 0.0006(8)
C18 0.0262(10) 0.0349(11) 0.0264(10) -0.0093(8) 0.0039(7) 0.0030(8)
C19 0.0301(10) 0.0345(11) 0.0223(9) -0.0077(8) 0.0025(7) -0.0009(8)
C20 0.0257(9) 0.0267(10) 0.0227(9) -0.0041(8) -0.0025(7) -0.0005(7)

loop_
_atom_type_symbol
_atom_type_description
_atom_type_scat_dispersion_real
_atom_type_scat_dispersion_imag
_atom_type_scat_source
C C 0.0033 0.0016 'International Tables Vol C Tables 4.2.6.8 and 6.1.1.4'
H H 0.0000 0.0000 'International Tables Vol C Tables 4.2.6.8 and 6.1.1.4'
N N 0.0061 0.0033 'International Tables Vol C Tables 4.2.6.8 and 6.1.1.4'
O O 0.0106 0.0060 'International Tables Vol C Tables 4.2.6.8 and 6.1.1.4'
F F 0.0171 0.0103 'International Tables Vol C Tables 4.2.6.8 and 6.1.1.4'

loop_
_geom_angle_atom_site_label_1
_geom_angle_atom_site_label_2
_geom_angle_atom_site_label_3
_geom_angle_site_symmetry_1
_geom_angle_site_symmetry_3
_geom_angle
_geom_angle_publ_flag
C12 O1 C13 . . 110.26(13) ?
C1 N1 C9 . . 116.60(15) ?
C16 N2 C20 . . 111.29(14) ?
C16 N2 C13 . . 105.69(13) ?
C20 N2 C13 . . 117.78(14) ?
N1 C1 C2 . . 125.68(16) ?
N1 C1 C10 . . 114.78(16) ?
C2 C1 C10 . . 119.54(15) ?
C3 C2 C1 . . 118.53(16) ?
C3 C2 H2 . . 120.7 ?
C1 C2 H2 . . 120.7 ?
C2 C3 C4 . . 118.39(16) ?
C2 C3 C12 . . 120.45(15) ?
C4 C3 C12 . . 121.08(15) ?
C9 C4 C5 . . 118.85(15) ?
C9 C4 C3 . . 117.96(15) ?
C5 C4 C3 . . 123.19(16) ?
C6 C5 C4 . . 120.61(17) ?
C6 C5 H5 . . 119.7 ?
C4 C5 H5 . . 119.7 ?
C5 C6 C7 . . 120.52(17) ?
C5 C6 H6 . . 119.7 ?
C7 C6 H6 . . 119.7 ?
C8 C7 C6 . . 120.74(16) ?
C8 C7 H7 . . 119.6 ?
C6 C7 H7 . . 119.6 ?
C7 C8 C9 . . 120.17(17) ?
C7 C8 C11 . . 120.07(16) ?
C9 C8 C11 . . 119.74(16) ?
N1 C9 C4 . . 122.79(15) ?
N1 C9 C8 . . 118.15(16) ?
C4 C9 C8 . . 119.06(16) ?
F3 C10 F2 . . 106.77(16) ?
F3 C10 F1 . . 106.58(16) ?
F2 C10 F1 . . 106.43(15) ?
F3 C10 C1 . . 112.06(16) ?
F2 C10 C1 . . 112.82(15) ?
F1 C10 C1 . . 111.76(16) ?
F6 C11 F5 . . 106.96(16) ?
F6 C11 F4 . . 106.30(15) ?
F5 C11 F4 . . 106.15(14) ?
F6 C11 C8 . . 113.30(14) ?
F5 C11 C8 . . 112.29(15) ?
F4 C11 C8 . . 111.37(16) ?
O1 C12 C3 . . 109.96(14) ?
O1 C12 C16 . . 104.86(13) ?
C3 C12 C16 . . 113.55(14) ?
O1 C12 H12 . . 109.4 ?
C3 C12 H12 . . 109.4 ?
C16 C12 H12 . . 109.4 ?
O1 C13 N2 . . 101.73(13) ?
O1 C13 C15 . . 107.83(15) ?
N2 C13 C15 . . 110.94(14) ?
O1 C13 C14 . . 109.00(14) ?
N2 C13 C14 . . 115.09(15) ?
C15 C13 C14 . . 111.56(15) ?
C13 C14 H14A . . 109.5 ?
C13 C14 H14B . . 109.5 ?
H14A C14 H14B . . 109.5 ?
C13 C14 H14C . . 109.5 ?
H14A C14 H14C . . 109.5 ?
H14B C14 H14C . . 109.5 ?
C13 C15 H15A . . 109.5 ?
C13 C15 H15B . . 109.5 ?
H15A C15 H15B . . 109.5 ?
C13 C15 H15C . . 109.5 ?
H15A C15 H15C . . 109.5 ?
H15B C15 H15C . . 109.5 ?
N2 C16 C17 . . 109.60(14) ?
N2 C16 C12 . . 100.79(13) ?
C17 C16 C12 . . 119.71(15) ?
N2 C16 H16 . . 108.7 ?
C17 C16 H16 . . 108.7 ?
C12 C16 H16 . . 108.7 ?
C16 C17 C18 . . 109.14(15) ?
C16 C17 H17A . . 109.9 ?
C18 C17 H17A . . 109.9 ?
C16 C17 H17B . . 109.9 ?
C18 C17 H17B . . 109.9 ?
H17A C17 H17B . . 108.3 ?
C19 C18 C17 . . 111.21(15) ?
C19 C18 H18A . . 109.4 ?
C17 C18 H18A . . 109.4 ?
C19 C18 H18B . . 109.4 ?
C17 C18 H18B . . 109.4 ?
H18A C18 H18B . . 108.0 ?
C20 C19 C18 . . 111.32(15) ?
C20 C19 H19A . . 109.4 ?
C18 C19 H19A . . 109.4 ?
C20 C19 H19B . . 109.4 ?
C18 C19 H19B . . 109.4 ?
H19A C19 H19B . . 108.0 ?
N2 C20 C19 . . 108.88(15) ?
N2 C20 H20A . . 109.9 ?
C19 C20 H20A . . 109.9 ?
N2 C20 H20B . . 109.9 ?
C19 C20 H20B . . 109.9 ?
H20A C20 H20B . . 108.3 ?

loop_
_geom_bond_atom_site_label_1
_geom_bond_atom_site_label_2
_geom_bond_site_symmetry_2
_geom_bond_distance
_geom_bond_publ_flag
F1 C10 . 1.341(2) ?
F2 C10 . 1.333(2) ?
F3 C10 . 1.328(2) ?
F4 C11 . 1.346(2) ?
F5 C11 . 1.342(2) ?
F6 C11 . 1.340(2) ?
O1 C12 . 1.434(2) ?
O1 C13 . 1.449(2) ?
N1 C1 . 1.315(2) ?
N1 C9 . 1.366(2) ?
N2 C16 . 1.462(2) ?
N2 C20 . 1.465(2) ?
N2 C13 . 1.470(2) ?
C1 C2 . 1.406(2) ?
C1 C10 . 1.513(2) ?
C2 C3 . 1.372(2) ?
C2 H2 . 0.9500 ?
C3 C4 . 1.429(2) ?
C3 C12 . 1.514(2) ?
C4 C9 . 1.419(2) ?
C4 C5 . 1.424(2) ?
C5 C6 . 1.367(3) ?
C5 H5 . 0.9500 ?
C6 C7 . 1.407(3) ?
C6 H6 . 0.9500 ?
C7 C8 . 1.368(3) ?
C7 H7 . 0.9500 ?
C8 C9 . 1.429(2) ?
C8 C11 . 1.506(3) ?
C12 C16 . 1.548(2) ?
C12 H12 . 1.0000 ?
C13 C15 . 1.513(3) ?
C13 C14 . 1.531(3) ?
C14 H14A . 0.9800 ?
C14 H14B . 0.9800 ?
C14 H14C . 0.9800 ?
C15 H15A . 0.9800 ?
C15 H15B . 0.9800 ?
C15 H15C . 0.9800 ?
C16 C17 . 1.518(2) ?
C16 H16 . 1.0000 ?
C17 C18 . 1.534(3) ?
C17 H17A . 0.9900 ?
C17 H17B . 0.9900 ?
C18 C19 . 1.527(3) ?
C18 H18A . 0.9900 ?
C18 H18B . 0.9900 ?
C19 C20 . 1.516(3) ?
C19 H19A . 0.9900 ?
C19 H19B . 0.9900 ?
C20 H20A . 0.9900 ?
C20 H20B . 0.9900 ?

loop_
_geom_hbond_atom_site_label_D
_geom_hbond_atom_site_label_H
_geom_hbond_atom_site_label_A
_geom_hbond_site_symmetry_A
_geom_hbond_distance_DH
_geom_hbond_distance_HA
_geom_hbond_distance_DA
_geom_hbond_angle_DHA
C15 H15c Cg 1_455 0.98 2.87 3.781(2) 155

loop_
_geom_torsion_atom_site_label_1
_geom_torsion_atom_site_label_2
_geom_torsion_atom_site_label_3
_geom_torsion_atom_site_label_4
_geom_torsion_site_symmetry_1
_geom_torsion_site_symmetry_2
_geom_torsion_site_symmetry_3
_geom_torsion_site_symmetry_4
_geom_torsion
_geom_torsion_publ_flag
C9 N1 C1 C2 . . . . 1.2(3) ?
C9 N1 C1 C10 . . . . -178.76(14) ?
N1 C1 C2 C3 . . . . -0.7(3) ?
C10 C1 C2 C3 . . . . 179.25(16) ?
C1 C2 C3 C4 . . . . -1.2(2) ?
C1 C2 C3 C12 . . . . 175.52(14) ?
C2 C3 C4 C9 . . . . 2.4(2) ?
C12 C3 C4 C9 . . . . -174.25(14) ?
C2 C3 C4 C5 . . . . -177.91(15) ?
C12 C3 C4 C5 . . . . 5.4(2) ?
C9 C4 C5 C6 . . . . 1.7(2) ?
C3 C4 C5 C6 . . . . -177.97(16) ?
C4 C5 C6 C7 . . . . 0.4(3) ?
C5 C6 C7 C8 . . . . -1.8(3) ?
C6 C7 C8 C9 . . . . 1.1(3) ?
C6 C7 C8 C11 . . . . 179.30(16) ?
C1 N1 C9 C4 . . . . 0.2(2) ?
C1 N1 C9 C8 . . . . -179.11(15) ?
C5 C4 C9 N1 . . . . 178.31(15) ?
C3 C4 C9 N1 . . . . -2.0(2) ?
C5 C4 C9 C8 . . . . -2.4(2) ?
C3 C4 C9 C8 . . . . 177.30(14) ?
C7 C8 C9 N1 . . . . -179.65(15) ?
C11 C8 C9 N1 . . . . 2.1(2) ?
C7 C8 C9 C4 . . . . 1.0(2) ?
C11 C8 C9 C4 . . . . -177.20(14) ?
N1 C1 C10 F3 . . . . 81.59(19) ?
C2 C1 C10 F3 . . . . -98.4(2) ?
N1 C1 C10 F2 . . . . -39.0(2) ?
C2 C1 C10 F2 . . . . 141.05(17) ?
N1 C1 C10 F1 . . . . -158.85(15) ?
C2 C1 C10 F1 . . . . 21.2(2) ?
C7 C8 C11 F6 . . . . 123.21(18) ?
C9 C8 C11 F6 . . . . -58.6(2) ?
C7 C8 C11 F5 . . . . -115.48(18) ?
C9 C8 C11 F5 . . . . 62.7(2) ?
C7 C8 C11 F4 . . . . 3.4(2) ?
C9 C8 C11 F4 . . . . -178.36(15) ?
C13 O1 C12 C3 . . . . -122.74(14) ?
C13 O1 C12 C16 . . . . -0.32(17) ?
C2 C3 C12 O1 . . . . 24.3(2) ?
C4 C3 C12 O1 . . . . -159.06(14) ?
C2 C3 C12 C16 . . . . -92.80(19) ?
C4 C3 C12 C16 . . . . 83.81(18) ?
C12 O1 C13 N2 . . . . 23.98(16) ?
C12 O1 C13 C15 . . . . 140.73(14) ?
C12 O1 C13 C14 . . . . -98.00(16) ?
C16 N2 C13 O1 . . . . -39.80(16) ?
C20 N2 C13 O1 . . . . -164.85(14) ?
C16 N2 C13 C15 . . . . -154.28(15) ?
C20 N2 C13 C15 . . . . 80.67(19) ?
C16 N2 C13 C14 . . . . 77.87(18) ?
C20 N2 C13 C14 . . . . -47.2(2) ?
C20 N2 C16 C17 . . . . -64.79(18) ?
C13 N2 C16 C17 . . . . 166.23(14) ?
C20 N2 C16 C12 . . . . 168.10(13) ?
C13 N2 C16 C12 . . . . 39.12(16) ?
O1 C12 C16 N2 . . . . -23.53(16) ?
C3 C12 C16 N2 . . . . 96.54(15) ?
O1 C12 C16 C17 . . . . -143.66(15) ?
C3 C12 C16 C17 . . . . -23.6(2) ?
N2 C16 C17 C18 . . . . 58.38(19) ?
C12 C16 C17 C18 . . . . 173.97(15) ?
C16 C17 C18 C19 . . . . -52.9(2) ?
C17 C18 C19 C20 . . . . 52.4(2) ?
C16 N2 C20 C19 . . . . 62.59(18) ?
C13 N2 C20 C19 . . . . -175.18(15) ?
C18 C19 C20 N2 . . . . -55.9(2) ?
